data_7229179
loop_
_publ_author_name
'Sykes, Nicole Margaret'
'Su, Hong'
'Weber, Edwin'
'Bourne, Susan A.'
'Nassimbeni, Luigi'

_publ_section_title
;
 Crystallisation Temperature Control of Stoichiometry and Selectivity in
 Host- Guest Compounds
;
_journal_name_full CrystEngComm
_journal_paper_doi 10.1039/C7CE01414G
_journal_year 2017
_chemical_formula_moiety '2( C28 H18 O2), 3( C3 H8 O1),  C1 Cl3 H1'
_chemical_formula_sum 'C66 H61 Cl3 O7'
_chemical_formula_weight 1072.50
_chemical_name_systematic 'bi 9,9?-(ethyne-1,2-diyl)-bis(fluoren-9-ol) bis (2-propanol) (chloroform) Clathrate'
_space_group_IT_number 2
_symmetry_cell_setting triclinic
_symmetry_space_group_name_Hall '-P 1'
_symmetry_space_group_name_H-M 'P -1'
_atom_sites_solution_hydrogens geom
_atom_sites_solution_primary direct
_atom_sites_solution_secondary difmap
_audit_creation_method SHELXL-97
_audit_update_record
;
2017-06-23 deposited with the CCDC.
2017-09-18 downloaded from the CCDC.
;
_cell_angle_alpha 83.94(3)
_cell_angle_beta 82.70(3)
_cell_angle_gamma 89.93(3)
_cell_formula_units_Z 2
_cell_length_a 9.6930(19)
_cell_length_b 14.066(3)
_cell_length_c 21.052(4)
_cell_measurement_reflns_used 68486
_cell_measurement_temperature 153(2)
_cell_measurement_theta_max 28.34
_cell_measurement_theta_min 1.46
_cell_volume 2830.9(10)
_computing_cell_refinement 'SAINT-Plus (Bruker, 2004)'
_computing_data_collection 'APEX2 (Bruker, 2005)'
_computing_data_reduction 'SAINT-Plus and XPREP (Bruker 2004)'
_computing_molecular_graphics 'X-seed (Barbour, 1999)'
_computing_publication_material 'SHELXL-97 (Sheldrick, 1997)'
_computing_structure_refinement 'SHELXL-97 (Sheldrick, 1997)'
_computing_structure_solution 'SHELXS-97 (Sheldrick, 1990)'
_diffrn_ambient_temperature 153(2)
_diffrn_measured_fraction_theta_full 0.998
_diffrn_measured_fraction_theta_max 0.998
_diffrn_measurement_device_type 'Bruker Kappa Duo Apex II diffractometer'
_diffrn_measurement_method '1.2\% \f scans and \w scans'
_diffrn_radiation_monochromator graphite
_diffrn_radiation_source 'fine-focus sealed tube'
_diffrn_radiation_type MoK\a
_diffrn_radiation_wavelength 0.71073
_diffrn_reflns_av_R_equivalents 0.0299
_diffrn_reflns_av_sigmaI/netI 0.0227
_diffrn_reflns_limit_h_max 12
_diffrn_reflns_limit_h_min -12
_diffrn_reflns_limit_k_max 18
_diffrn_reflns_limit_k_min -18
_diffrn_reflns_limit_l_max 28
_diffrn_reflns_limit_l_min -27
_diffrn_reflns_number 68486
_diffrn_reflns_theta_full 28.34
_diffrn_reflns_theta_max 28.34
_diffrn_reflns_theta_min 1.46
_exptl_absorpt_coefficient_mu 0.216
_exptl_absorpt_correction_T_max 0.9480
_exptl_absorpt_correction_T_min 0.9243
_exptl_absorpt_correction_type multi-scan
_exptl_absorpt_process_details '(SADABS; Sheldrick, 1996)'
_exptl_crystal_colour colorless
_exptl_crystal_density_diffrn 1.258
_exptl_crystal_density_method 'not measured'
_exptl_crystal_description block
_exptl_crystal_F_000 1128
_exptl_crystal_size_max 0.37
_exptl_crystal_size_mid 0.36
_exptl_crystal_size_min 0.25
_refine_diff_density_max 0.657
_refine_diff_density_min -0.899
_refine_diff_density_rms 0.046
_refine_ls_extinction_method none
_refine_ls_goodness_of_fit_ref 1.038
_refine_ls_hydrogen_treatment mixed
_refine_ls_matrix_type full
_refine_ls_number_parameters 720
_refine_ls_number_reflns 14076
_refine_ls_number_restraints 7
_refine_ls_restrained_S_all 1.038
_refine_ls_R_factor_all 0.0559
_refine_ls_R_factor_gt 0.0449
_refine_ls_shift/su_max 0.001
_refine_ls_shift/su_mean 0.000
_refine_ls_structure_factor_coef Fsqd
_refine_ls_weighting_details 'calc w=1/[\s^2^(Fo^2^)+(0.0519P)^2^+1.3553P] where P=(Fo^2^+2Fc^2^)/3'
_refine_ls_weighting_scheme calc
_refine_ls_wR_factor_gt 0.1118
_refine_ls_wR_factor_ref 0.1198
_reflns_number_gt 11569
_reflns_number_total 14076
_reflns_threshold_expression >2sigma(I)
_cod_data_source_file c7ce01414g3.cif
_cod_data_source_block structure5
_cod_depositor_comments
;
The following automatic conversions were performed:

'_symmetry_cell_setting' value 'Triclinic' changed to 'triclinic'
according to
/home/data/users/saulius/crontab/automatic-downloads/rss-feeds/RSC/lib/dictionaries/cif_core.dic
dictionary named 'cif_core.dic' version 2.4.2 from 2011-04-26.

Automatic conversion script
Id: cif_fix_values 4973 2017-02-22 13:04:09Z antanas 
;
_cod_original_cell_volume 2831.0(10)
_cod_original_sg_symbol_H-M P-1
_cod_database_code 7229179

loop_
_symmetry_equiv_pos_as_xyz
'x, y, z'
'-x, -y, -z'

loop_
_atom_site_label
_atom_site_type_symbol
_atom_site_fract_x
_atom_site_fract_y
_atom_site_fract_z
_atom_site_U_iso_or_equiv
_atom_site_adp_type
_atom_site_occupancy
_atom_site_symmetry_multiplicity
_atom_site_calc_flag
_atom_site_refinement_flags
ClA Cl 1.02109(6) 0.23891(4) 0.32988(3) 0.06492(16) Uani 1 1 d .
ClB Cl 0.95650(10) 0.03889(4) 0.34255(3) 0.0916(3) Uani 1 1 d .
ClC Cl 0.79369(5) 0.16319(5) 0.42166(2) 0.06312(16) Uani 1 1 d .
O13 O 0.75580(11) 0.81987(7) 0.27071(5) 0.0263(2) Uani 1 1 d D
O16 O 0.67785(10) 0.44966(6) 0.28972(5) 0.0242(2) Uani 1 1 d D
O41 O 0.93673(9) 0.50873(6) 0.23405(4) 0.02156(19) Uani 1 1 d D
O44 O 0.75697(9) 0.15270(6) 0.21123(4) 0.01968(18) Uani 1 1 d D
O59 O 0.70061(16) -0.02593(7) 0.18901(6) 0.0467(3) Uani 1 1 d D
O62 O 0.96871(12) 0.70914(7) 0.23309(6) 0.0350(3) Uani 1 1 d D
O65 O 0.55928(11) 0.28174(7) 0.26535(6) 0.0327(2) Uani 1 1 d D
H41 H 0.8463(10) 0.4860(13) 0.2542(9) 0.044(5) Uiso 1 1 d D
H62' H 0.960(2) 0.6431(5) 0.2294(11) 0.059(6) Uiso 1 1 d D
H16 H 0.637(2) 0.3882(8) 0.2866(11) 0.061(6) Uiso 1 1 d D
H44 H 0.740(2) 0.0876(6) 0.2022(10) 0.050(6) Uiso 1 1 d D
H65' H 0.6210(17) 0.2344(11) 0.2504(9) 0.050(6) Uiso 1 1 d D
H13 H 0.8330(15) 0.7795(12) 0.2563(10) 0.053(6) Uiso 1 1 d D
H59' H 0.716(2) -0.0792(10) 0.2200(8) 0.056(6) Uiso 1 1 d D
C1 C 0.55586(14) 0.83001(9) 0.35099(6) 0.0216(2) Uani 1 1 d .
C2 C 0.43916(16) 0.83585(11) 0.31934(8) 0.0311(3) Uani 1 1 d .
H2 H 0.4388 0.8098 0.2795 0.037 Uiso 1 1 calc R
C3 C 0.32192(16) 0.88091(12) 0.34726(9) 0.0376(4) Uani 1 1 d .
H3 H 0.2412 0.8865 0.3259 0.045 Uiso 1 1 calc R
C4 C 0.32189(16) 0.91751(11) 0.40578(9) 0.0354(3) Uani 1 1 d .
H4 H 0.2405 0.9469 0.4245 0.042 Uiso 1 1 calc R
C5 C 0.43948(15) 0.91177(10) 0.43753(7) 0.0286(3) Uani 1 1 d .
H5 H 0.4391 0.9368 0.4777 0.034 Uiso 1 1 calc R
C6 C 0.55771(14) 0.86869(9) 0.40928(6) 0.0220(3) Uani 1 1 d .
C7 C 0.69487(14) 0.85219(9) 0.43085(6) 0.0215(2) Uani 1 1 d .
C8 C 0.75034(16) 0.87991(10) 0.48388(7) 0.0290(3) Uani 1 1 d .
H8 H 0.6963 0.9152 0.5139 0.035 Uiso 1 1 calc R
C9 C 0.88600(17) 0.85515(11) 0.49210(8) 0.0330(3) Uani 1 1 d .
H9 H 0.9252 0.8740 0.5280 0.040 Uiso 1 1 calc R
C10 C 0.96527(16) 0.80310(11) 0.44841(8) 0.0320(3) Uani 1 1 d .
H10 H 1.0579 0.7866 0.4549 0.038 Uiso 1 1 calc R
C11 C 0.91040(14) 0.77483(10) 0.39524(7) 0.0266(3) Uani 1 1 d .
H11 H 0.9643 0.7389 0.3655 0.032 Uiso 1 1 calc R
C12 C 0.77556(14) 0.80030(8) 0.38683(6) 0.0205(2) Uani 1 1 d .
C13 C 0.69264(13) 0.78000(8) 0.33256(6) 0.0199(2) Uani 1 1 d .
C14 C 0.66774(14) 0.67612(9) 0.33344(6) 0.0209(2) Uani 1 1 d .
C15 C 0.64458(13) 0.59247(9) 0.33723(6) 0.0204(2) Uani 1 1 d .
C16 C 0.61487(13) 0.48873(8) 0.34668(6) 0.0197(2) Uani 1 1 d .
C17 C 0.66672(14) 0.44432(9) 0.40870(6) 0.0214(2) Uani 1 1 d .
C18 C 0.79902(15) 0.44728(10) 0.42622(7) 0.0279(3) Uani 1 1 d .
H18 H 0.8736 0.4772 0.3974 0.033 Uiso 1 1 calc R
C19 C 0.82071(17) 0.40526(11) 0.48716(8) 0.0348(3) Uani 1 1 d .
H19 H 0.9111 0.4064 0.5001 0.042 Uiso 1 1 calc R
C20 C 0.71109(18) 0.36174(11) 0.52910(7) 0.0355(3) Uani 1 1 d .
H20 H 0.7276 0.3333 0.5704 0.043 Uiso 1 1 calc R
C21 C 0.57831(17) 0.35914(10) 0.51166(7) 0.0305(3) Uani 1 1 d .
H21 H 0.5038 0.3294 0.5406 0.037 Uiso 1 1 calc R
C22 C 0.55611(14) 0.40099(9) 0.45089(6) 0.0235(3) Uani 1 1 d .
C23 C 0.42799(14) 0.41362(9) 0.42077(7) 0.0238(3) Uani 1 1 d .
C24 C 0.29208(15) 0.38306(10) 0.44259(8) 0.0321(3) Uani 1 1 d .
H24 H 0.2701 0.3463 0.4832 0.038 Uiso 1 1 calc R
C25 C 0.18972(16) 0.40748(12) 0.40378(8) 0.0375(4) Uani 1 1 d .
H25 H 0.0967 0.3864 0.4178 0.045 Uiso 1 1 calc R
C26 C 0.22012(16) 0.46213(12) 0.34475(8) 0.0365(3) Uani 1 1 d .
H26 H 0.1478 0.4790 0.3193 0.044 Uiso 1 1 calc R
C27 C 0.35652(15) 0.49244(11) 0.32254(7) 0.0291(3) Uani 1 1 d .
H27 H 0.3782 0.5298 0.2822 0.035 Uiso 1 1 calc R
C28 C 0.45885(13) 0.46684(9) 0.36066(6) 0.0218(3) Uani 1 1 d .
C29 C 1.11532(14) 0.47616(9) 0.14808(7) 0.0227(3) Uani 1 1 d .
C30 C 1.21985(15) 0.42975(10) 0.17736(8) 0.0303(3) Uani 1 1 d .
H30 H 1.1996 0.3909 0.2172 0.036 Uiso 1 1 calc R
C31 C 1.35622(16) 0.44152(12) 0.14686(9) 0.0409(4) Uani 1 1 d .
H31 H 1.4303 0.4117 0.1665 0.049 Uiso 1 1 calc R
C32 C 1.38397(17) 0.49657(13) 0.08800(10) 0.0454(5) Uani 1 1 d .
H32 H 1.4772 0.5034 0.0677 0.054 Uiso 1 1 calc R
C33 C 1.27874(18) 0.54189(12) 0.05815(8) 0.0395(4) Uani 1 1 d .
H33 H 1.2989 0.5790 0.0176 0.047 Uiso 1 1 calc R
C34 C 1.14282(15) 0.53192(9) 0.08883(7) 0.0271(3) Uani 1 1 d .
C35 C 1.01093(16) 0.57096(9) 0.07030(7) 0.0268(3) Uani 1 1 d .
C36 C 0.9818(2) 0.62730(10) 0.01530(7) 0.0378(4) Uani 1 1 d .
H36 H 1.0540 0.6474 -0.0183 0.045 Uiso 1 1 calc R
C37 C 0.8455(2) 0.65336(11) 0.01062(8) 0.0428(4) Uani 1 1 d .
H37 H 0.8242 0.6918 -0.0267 0.051 Uiso 1 1 calc R
C38 C 0.73951(19) 0.62442(11) 0.05942(9) 0.0394(4) Uani 1 1 d .
H38 H 0.6469 0.6439 0.0554 0.047 Uiso 1 1 calc R
C39 C 0.76720(16) 0.56690(10) 0.11447(8) 0.0297(3) Uani 1 1 d .
H39 H 0.6947 0.5464 0.1478 0.036 Uiso 1 1 calc R
C40 C 0.90349(14) 0.54077(8) 0.11883(6) 0.0226(3) Uani 1 1 d .
C41 C 0.95980(13) 0.47489(8) 0.17188(6) 0.0188(2) Uani 1 1 d .
C42 C 0.90303(13) 0.37747(9) 0.17242(6) 0.0194(2) Uani 1 1 d .
C43 C 0.86306(13) 0.29915(9) 0.16689(6) 0.0189(2) Uani 1 1 d .
C44 C 0.82574(13) 0.20257(8) 0.15317(6) 0.0173(2) Uani 1 1 d .
C45 C 0.73895(14) 0.20806(8) 0.09708(6) 0.0206(2) Uani 1 1 d .
C46 C 0.60761(15) 0.24573(10) 0.09468(7) 0.0276(3) Uani 1 1 d .
H46 H 0.5595 0.2724 0.1307 0.033 Uiso 1 1 calc R
C47 C 0.54755(17) 0.24351(11) 0.03803(8) 0.0369(4) Uani 1 1 d .
H47 H 0.4567 0.2678 0.0356 0.044 Uiso 1 1 calc R
C48 C 0.61961(19) 0.20608(12) -0.01465(8) 0.0397(4) Uani 1 1 d .
H48 H 0.5775 0.2056 -0.0530 0.048 Uiso 1 1 calc R
C49 C 0.75210(18) 0.16931(11) -0.01246(7) 0.0345(3) Uani 1 1 d .
H49 H 0.8009 0.1440 -0.0489 0.041 Uiso 1 1 calc R
C50 C 0.81206(15) 0.17027(9) 0.04415(6) 0.0235(3) Uani 1 1 d .
C51 C 0.94873(14) 0.13797(9) 0.06098(6) 0.0234(3) Uani 1 1 d .
C52 C 1.06143(16) 0.10037(10) 0.02465(8) 0.0325(3) Uani 1 1 d .
H52 H 1.0568 0.0893 -0.0188 0.039 Uiso 1 1 calc R
C53 C 1.18081(17) 0.07924(11) 0.05312(9) 0.0379(4) Uani 1 1 d .
H53 H 1.2586 0.0534 0.0288 0.045 Uiso 1 1 calc R
C54 C 1.18845(16) 0.09524(11) 0.11652(9) 0.0358(3) Uani 1 1 d .
H54 H 1.2710 0.0799 0.1352 0.043 Uiso 1 1 calc R
C55 C 1.07610(15) 0.13360(10) 0.15314(7) 0.0281(3) Uani 1 1 d .
H55 H 1.0812 0.1452 0.1964 0.034 Uiso 1 1 calc R
C56 C 0.95750(13) 0.15425(8) 0.12478(6) 0.0204(2) Uani 1 1 d .
C57 C 0.88808(19) 0.15324(13) 0.34582(8) 0.0397(4) Uani 1 1 d .
H57 H 0.8238 0.1647 0.3123 0.048 Uiso 1 1 calc R
C58 C 0.68958(19) -0.16094(10) 0.12546(8) 0.0357(3) Uani 1 1 d .
H58A H 0.7830 -0.1798 0.1347 0.054 Uiso 1 1 calc R
H58B H 0.6765 -0.1765 0.0823 0.054 Uiso 1 1 calc R
H58C H 0.6199 -0.1955 0.1574 0.054 Uiso 1 1 calc R
C59 C 0.67314(16) -0.05459(9) 0.12858(7) 0.0270(3) Uani 1 1 d .
H59 H 0.7421 -0.0210 0.0942 0.032 Uiso 1 1 calc R
C60 C 0.5309(2) -0.02150(13) 0.11631(12) 0.0539(5) Uani 1 1 d .
H60A H 0.4611 -0.0535 0.1494 0.081 Uiso 1 1 calc R
H60B H 0.5131 -0.0372 0.0738 0.081 Uiso 1 1 calc R
H60C H 0.5254 0.0478 0.1177 0.081 Uiso 1 1 calc R
C61 C 1.09201(19) 0.85208(11) 0.19291(9) 0.0397(4) Uani 1 1 d .
H61A H 1.0102 0.8795 0.1753 0.060 Uiso 1 1 calc R
H61B H 1.1766 0.8793 0.1669 0.060 Uiso 1 1 calc R
H61C H 1.0905 0.8669 0.2374 0.060 Uiso 1 1 calc R
C62 C 1.09010(15) 0.74445(10) 0.19149(7) 0.0288(3) Uani 1 1 d .
H62 H 1.0818 0.7298 0.1467 0.035 Uiso 1 1 calc R
C63 C 1.21868(19) 0.69794(13) 0.21298(11) 0.0498(5) Uani 1 1 d .
H63A H 1.2258 0.7103 0.2574 0.075 Uiso 1 1 calc R
H63B H 1.3009 0.7244 0.1848 0.075 Uiso 1 1 calc R
H63C H 1.2131 0.6288 0.2108 0.075 Uiso 1 1 calc R
C64 C 0.37393(18) 0.17504(13) 0.24911(9) 0.0436(4) Uani 1 1 d .
H64A H 0.3538 0.2180 0.2118 0.065 Uiso 1 1 calc R
H64B H 0.2878 0.1432 0.2702 0.065 Uiso 1 1 calc R
H64C H 0.4408 0.1269 0.2349 0.065 Uiso 1 1 calc R
C65 C 0.43473(15) 0.23218(10) 0.29616(8) 0.0312(3) Uani 1 1 d .
H65 H 0.3652 0.2814 0.3091 0.037 Uiso 1 1 calc R
C66 C 0.4614(2) 0.17151(16) 0.35572(10) 0.0557(5) Uani 1 1 d .
H66A H 0.5230 0.1191 0.3441 0.084 Uiso 1 1 calc R
H66B H 0.3731 0.1452 0.3786 0.084 Uiso 1 1 calc R
H66C H 0.5056 0.2104 0.3836 0.084 Uiso 1 1 calc R

loop_
_atom_site_aniso_label
_atom_site_aniso_U_11
_atom_site_aniso_U_22
_atom_site_aniso_U_33
_atom_site_aniso_U_23
_atom_site_aniso_U_13
_atom_site_aniso_U_12
ClA 0.0717(4) 0.0661(3) 0.0543(3) -0.0058(2) 0.0020(3) -0.0267(3)
ClB 0.1562(8) 0.0426(3) 0.0672(4) -0.0012(3) 0.0157(4) 0.0111(4)
ClC 0.0410(3) 0.1067(5) 0.0416(3) -0.0141(3) 0.0000(2) 0.0009(3)
O13 0.0341(5) 0.0217(4) 0.0201(5) 0.0033(3) 0.0037(4) 0.0026(4)
O16 0.0254(5) 0.0218(4) 0.0240(5) -0.0086(4) 0.0076(4) -0.0051(4)
O41 0.0222(5) 0.0215(4) 0.0208(4) -0.0076(3) 0.0025(3) -0.0039(3)
O44 0.0251(5) 0.0162(4) 0.0169(4) -0.0021(3) 0.0009(3) -0.0022(3)
O59 0.0960(10) 0.0163(5) 0.0323(6) -0.0020(4) -0.0257(6) -0.0033(5)
O62 0.0357(6) 0.0203(5) 0.0453(6) -0.0073(4) 0.0119(5) -0.0041(4)
O65 0.0276(5) 0.0262(5) 0.0425(6) -0.0124(4) 0.0095(4) -0.0060(4)
C1 0.0232(6) 0.0171(5) 0.0244(6) -0.0024(5) -0.0021(5) 0.0002(4)
C2 0.0303(7) 0.0316(7) 0.0342(8) -0.0092(6) -0.0097(6) 0.0013(6)
C3 0.0253(7) 0.0401(8) 0.0516(10) -0.0127(7) -0.0144(7) 0.0043(6)
C4 0.0233(7) 0.0319(7) 0.0525(10) -0.0136(7) -0.0033(7) 0.0049(6)
C5 0.0273(7) 0.0252(6) 0.0340(8) -0.0110(5) -0.0001(6) 0.0014(5)
C6 0.0240(6) 0.0166(5) 0.0250(6) -0.0023(5) -0.0020(5) -0.0004(4)
C7 0.0248(6) 0.0171(5) 0.0222(6) -0.0017(4) -0.0017(5) 0.0001(4)
C8 0.0366(8) 0.0271(7) 0.0250(7) -0.0075(5) -0.0068(6) 0.0028(6)
C9 0.0385(8) 0.0321(7) 0.0315(8) -0.0054(6) -0.0151(6) 0.0007(6)
C10 0.0266(7) 0.0312(7) 0.0392(8) -0.0008(6) -0.0105(6) 0.0020(6)
C11 0.0248(7) 0.0240(6) 0.0307(7) -0.0024(5) -0.0021(5) 0.0022(5)
C12 0.0247(6) 0.0155(5) 0.0207(6) 0.0001(4) -0.0019(5) -0.0015(4)
C13 0.0239(6) 0.0168(5) 0.0183(6) -0.0010(4) -0.0005(5) -0.0001(4)
C14 0.0235(6) 0.0216(6) 0.0171(6) -0.0030(4) -0.0003(5) 0.0003(5)
C15 0.0219(6) 0.0215(6) 0.0171(6) -0.0031(4) 0.0011(5) -0.0002(5)
C16 0.0204(6) 0.0176(5) 0.0200(6) -0.0041(4) 0.0029(5) -0.0010(4)
C17 0.0238(6) 0.0168(5) 0.0223(6) -0.0025(4) 0.0020(5) 0.0024(4)
C18 0.0246(7) 0.0289(7) 0.0292(7) -0.0024(5) -0.0004(5) 0.0030(5)
C19 0.0342(8) 0.0380(8) 0.0334(8) -0.0052(6) -0.0077(6) 0.0119(6)
C20 0.0477(9) 0.0323(7) 0.0255(7) -0.0004(6) -0.0033(6) 0.0142(7)
C21 0.0397(8) 0.0234(6) 0.0248(7) 0.0009(5) 0.0071(6) 0.0043(6)
C22 0.0274(7) 0.0167(5) 0.0244(6) -0.0032(5) 0.0047(5) 0.0014(5)
C23 0.0244(6) 0.0191(6) 0.0264(7) -0.0055(5) 0.0051(5) -0.0012(5)
C24 0.0277(7) 0.0292(7) 0.0364(8) -0.0070(6) 0.0106(6) -0.0058(6)
C25 0.0214(7) 0.0441(9) 0.0468(10) -0.0174(7) 0.0069(6) -0.0062(6)
C26 0.0224(7) 0.0471(9) 0.0428(9) -0.0171(7) -0.0044(6) 0.0021(6)
C27 0.0263(7) 0.0327(7) 0.0287(7) -0.0077(6) -0.0016(6) 0.0016(5)
C28 0.0202(6) 0.0198(6) 0.0251(6) -0.0070(5) 0.0026(5) -0.0013(4)
C29 0.0216(6) 0.0197(6) 0.0266(7) -0.0093(5) 0.0038(5) -0.0039(5)
C30 0.0252(7) 0.0278(7) 0.0387(8) -0.0120(6) -0.0004(6) 0.0011(5)
C31 0.0229(7) 0.0422(9) 0.0605(11) -0.0242(8) -0.0009(7) 0.0027(6)
C32 0.0258(8) 0.0485(10) 0.0609(12) -0.0277(9) 0.0165(8) -0.0109(7)
C33 0.0401(9) 0.0370(8) 0.0380(9) -0.0142(7) 0.0163(7) -0.0172(7)
C34 0.0319(7) 0.0219(6) 0.0264(7) -0.0096(5) 0.0066(6) -0.0090(5)
C35 0.0399(8) 0.0173(6) 0.0228(7) -0.0050(5) 0.0000(6) -0.0083(5)
C36 0.0629(11) 0.0238(7) 0.0258(7) 0.0005(6) -0.0038(7) -0.0146(7)
C37 0.0725(13) 0.0213(7) 0.0379(9) 0.0037(6) -0.0252(9) -0.0083(7)
C38 0.0504(10) 0.0224(7) 0.0503(10) -0.0032(6) -0.0254(8) 0.0015(6)
C39 0.0332(8) 0.0216(6) 0.0356(8) -0.0042(5) -0.0084(6) -0.0004(5)
C40 0.0310(7) 0.0144(5) 0.0229(6) -0.0040(4) -0.0035(5) -0.0031(5)
C41 0.0207(6) 0.0164(5) 0.0191(6) -0.0042(4) 0.0006(5) -0.0017(4)
C42 0.0198(6) 0.0195(6) 0.0183(6) -0.0030(4) 0.0004(5) 0.0000(4)
C43 0.0192(6) 0.0188(5) 0.0181(6) -0.0026(4) -0.0001(4) 0.0006(4)
C44 0.0190(6) 0.0160(5) 0.0169(6) -0.0030(4) -0.0011(4) -0.0010(4)
C45 0.0254(6) 0.0170(5) 0.0192(6) 0.0002(4) -0.0037(5) -0.0046(5)
C46 0.0277(7) 0.0248(6) 0.0297(7) 0.0018(5) -0.0060(6) -0.0008(5)
C47 0.0350(8) 0.0352(8) 0.0413(9) 0.0078(7) -0.0179(7) -0.0037(6)
C48 0.0537(10) 0.0368(8) 0.0315(8) 0.0042(6) -0.0225(7) -0.0119(7)
C49 0.0527(10) 0.0304(7) 0.0211(7) -0.0029(5) -0.0070(6) -0.0102(7)
C50 0.0315(7) 0.0186(6) 0.0199(6) -0.0017(5) -0.0013(5) -0.0071(5)
C51 0.0288(7) 0.0176(5) 0.0228(6) -0.0047(5) 0.0031(5) -0.0045(5)
C52 0.0373(8) 0.0270(7) 0.0311(8) -0.0103(6) 0.0100(6) -0.0037(6)
C53 0.0333(8) 0.0279(7) 0.0488(10) -0.0111(6) 0.0140(7) 0.0038(6)
C54 0.0252(7) 0.0305(7) 0.0508(10) -0.0057(7) -0.0004(7) 0.0068(6)
C55 0.0265(7) 0.0262(6) 0.0322(7) -0.0054(5) -0.0039(6) 0.0040(5)
C56 0.0219(6) 0.0155(5) 0.0231(6) -0.0043(4) 0.0014(5) -0.0007(4)
C57 0.0455(10) 0.0464(9) 0.0286(8) -0.0042(7) -0.0098(7) -0.0045(7)
C58 0.0479(9) 0.0261(7) 0.0366(8) -0.0105(6) -0.0124(7) 0.0053(6)
C59 0.0341(8) 0.0223(6) 0.0250(7) -0.0027(5) -0.0051(6) -0.0013(5)
C60 0.0396(10) 0.0335(9) 0.0939(16) -0.0156(9) -0.0216(10) 0.0058(7)
C61 0.0476(10) 0.0277(7) 0.0419(9) -0.0025(6) 0.0005(7) -0.0109(7)
C62 0.0306(7) 0.0285(7) 0.0271(7) -0.0080(5) 0.0015(6) -0.0064(5)
C63 0.0358(9) 0.0416(9) 0.0766(14) -0.0202(9) -0.0140(9) 0.0005(7)
C64 0.0340(9) 0.0485(10) 0.0492(10) -0.0120(8) -0.0026(7) -0.0115(7)
C65 0.0261(7) 0.0291(7) 0.0366(8) -0.0084(6) 0.0074(6) -0.0046(5)
C66 0.0641(13) 0.0587(12) 0.0414(10) 0.0059(9) -0.0045(9) -0.0121(10)

loop_
_atom_type_symbol
_atom_type_description
_atom_type_scat_dispersion_real
_atom_type_scat_dispersion_imag
_atom_type_scat_source
C C 0.0033 0.0016 'International Tables Vol C Tables 4.2.6.8 and 6.1.1.4'
H H 0.0000 0.0000 'International Tables Vol C Tables 4.2.6.8 and 6.1.1.4'
O O 0.0106 0.0060 'International Tables Vol C Tables 4.2.6.8 and 6.1.1.4'
Cl Cl 0.1484 0.1585 'International Tables Vol C Tables 4.2.6.8 and 6.1.1.4'

loop_
_geom_angle_atom_site_label_1
_geom_angle_atom_site_label_2
_geom_angle_atom_site_label_3
_geom_angle
C2 C1 C6 121.20(13)
C2 C1 C13 128.35(12)
C6 C1 C13 110.38(12)
C1 C2 C3 118.42(14)
C4 C3 C2 120.71(14)
C3 C4 C5 120.82(14)
C4 C5 C6 118.73(14)
C5 C6 C1 120.08(13)
C5 C6 C7 131.12(13)
C1 C6 C7 108.78(12)
C8 C7 C12 120.07(13)
C8 C7 C6 131.11(13)
C12 C7 C6 108.81(12)
C9 C8 C7 118.81(14)
C8 C9 C10 120.82(14)
C9 C10 C11 120.75(14)
C12 C11 C10 118.34(13)
C11 C12 C7 121.21(13)
C11 C12 C13 128.67(12)
C7 C12 C13 110.11(11)
O13 C13 C14 110.84(11)
O13 C13 C1 110.10(10)
C14 C13 C1 110.00(11)
O13 C13 C12 112.99(11)
C14 C13 C12 110.74(10)
C1 C13 C12 101.82(10)
C15 C14 C13 176.74(13)
C14 C15 C16 176.14(13)
O16 C16 C15 106.98(10)
O16 C16 C28 112.22(10)
C15 C16 C28 112.01(11)
O16 C16 C17 113.84(10)
C15 C16 C17 110.12(11)
C28 C16 C17 101.75(10)
C18 C17 C22 121.18(13)
C18 C17 C16 128.56(12)
C22 C17 C16 110.18(12)
C17 C18 C19 118.48(14)
C20 C19 C18 120.48(15)
C21 C20 C19 121.05(14)
C20 C21 C22 118.69(14)
C21 C22 C17 120.12(14)
C21 C22 C23 130.90(13)
C17 C22 C23 108.91(12)
C24 C23 C28 120.08(14)
C24 C23 C22 131.02(13)
C28 C23 C22 108.90(12)
C25 C24 C23 118.41(14)
C24 C25 C26 121.38(14)
C25 C26 C27 120.36(15)
C28 C27 C26 118.29(14)
C27 C28 C23 121.45(13)
C27 C28 C16 128.35(12)
C23 C28 C16 110.20(12)
C30 C29 C34 121.69(13)
C30 C29 C41 127.92(13)
C34 C29 C41 110.39(12)
C29 C30 C31 118.19(16)
C32 C31 C30 120.31(17)
C33 C32 C31 121.45(15)
C32 C33 C34 118.56(16)
C33 C34 C29 119.77(15)
C33 C34 C35 131.50(15)
C29 C34 C35 108.72(12)
C36 C35 C40 120.04(15)
C36 C35 C34 131.16(14)
C40 C35 C34 108.79(12)
C37 C36 C35 118.59(15)
C36 C37 C38 121.13(15)
C37 C38 C39 120.81(16)
C40 C39 C38 117.84(15)
C39 C40 C35 121.58(13)
C39 C40 C41 128.07(12)
C35 C40 C41 110.29(12)
O41 C41 C42 112.12(10)
O41 C41 C29 109.85(10)
C42 C41 C29 109.52(10)
O41 C41 C40 113.90(10)
C42 C41 C40 109.19(10)
C29 C41 C40 101.74(11)
C43 C42 C41 173.71(13)
C42 C43 C44 173.21(13)
O44 C44 C43 108.17(10)
O44 C44 C56 114.31(10)
C43 C44 C56 108.61(10)
O44 C44 C45 113.42(10)
C43 C44 C45 110.63(10)
C56 C44 C45 101.54(10)
C46 C45 C50 121.53(13)
C46 C45 C44 127.93(12)
C50 C45 C44 110.53(11)
C45 C46 C47 118.29(15)
C48 C47 C46 120.42(15)
C47 C48 C49 121.25(14)
C48 C49 C50 118.66(15)
C49 C50 C45 119.84(14)
C49 C50 C51 131.39(14)
C45 C50 C51 108.77(12)
C52 C51 C56 119.96(14)
C52 C51 C50 131.35(13)
C56 C51 C50 108.64(12)
C53 C52 C51 118.61(15)
C52 C53 C54 121.06(14)
C53 C54 C55 120.64(15)
C56 C55 C54 118.16(14)
C55 C56 C51 121.56(12)
C55 C56 C44 127.81(12)
C51 C56 C44 110.48(12)
ClA C57 ClB 110.28(11)
ClA C57 ClC 110.06(10)
ClB C57 ClC 110.45(10)
O59 C59 C60 108.73(14)
O59 C59 C58 112.41(12)
C60 C59 C58 112.09(13)
O62 C62 C63 110.63(14)
O62 C62 C61 106.43(12)
C63 C62 C61 112.54(14)
O65 C65 C66 111.19(15)
O65 C65 C64 110.19(13)
C66 C65 C64 112.16(15)

loop_
_geom_bond_atom_site_label_1
_geom_bond_atom_site_label_2
_geom_bond_distance
ClA C57 1.7424(19)
ClB C57 1.744(2)
ClC C57 1.7553(19)
O13 C13 1.4245(16)
O16 C16 1.4370(15)
O41 C41 1.4304(15)
O44 C44 1.4297(15)
O59 C59 1.4307(18)
O62 C62 1.4304(18)
O65 C65 1.4394(17)
C1 C2 1.382(2)
C1 C6 1.3960(19)
C1 C13 1.5256(18)
C2 C3 1.395(2)
C3 C4 1.384(2)
C4 C5 1.391(2)
C5 C6 1.3911(19)
C6 C7 1.4690(19)
C7 C8 1.3902(19)
C7 C12 1.4001(18)
C8 C9 1.387(2)
C9 C10 1.391(2)
C10 C11 1.393(2)
C11 C12 1.3827(19)
C12 C13 1.5283(18)
C13 C14 1.4791(17)
C14 C15 1.1906(18)
C15 C16 1.4756(17)
C16 C28 1.5289(18)
C16 C17 1.5302(19)
C17 C18 1.380(2)
C17 C22 1.3982(18)
C18 C19 1.396(2)
C19 C20 1.390(2)
C20 C21 1.384(2)
C21 C22 1.393(2)
C22 C23 1.467(2)
C23 C24 1.3919(19)
C23 C28 1.3985(19)
C24 C25 1.384(2)
C25 C26 1.388(3)
C26 C27 1.397(2)
C27 C28 1.378(2)
C29 C30 1.380(2)
C29 C34 1.397(2)
C29 C41 1.5265(18)
C30 C31 1.396(2)
C31 C32 1.386(3)
C32 C33 1.385(3)
C33 C34 1.392(2)
C34 C35 1.472(2)
C35 C36 1.392(2)
C35 C40 1.396(2)
C36 C37 1.383(3)
C37 C38 1.386(3)
C38 C39 1.397(2)
C39 C40 1.382(2)
C40 C41 1.5295(19)
C41 C42 1.4758(17)
C42 C43 1.1904(18)
C43 C44 1.4733(16)
C44 C56 1.5296(18)
C44 C45 1.5300(18)
C45 C46 1.383(2)
C45 C50 1.3963(19)
C46 C47 1.395(2)
C47 C48 1.386(3)
C48 C49 1.388(3)
C49 C50 1.392(2)
C50 C51 1.473(2)
C51 C52 1.389(2)
C51 C56 1.3990(19)
C52 C53 1.387(3)
C53 C54 1.388(3)
C54 C55 1.394(2)
C55 C56 1.378(2)
C58 C59 1.5116(19)
C59 C60 1.500(2)
C61 C62 1.518(2)
C62 C63 1.505(2)
C64 C65 1.514(2)
C65 C66 1.491(3)

loop_
_geom_torsion_atom_site_label_1
_geom_torsion_atom_site_label_2
_geom_torsion_atom_site_label_3
_geom_torsion_atom_site_label_4
_geom_torsion
C6 C1 C2 C3 -0.5(2)
C13 C1 C2 C3 176.26(14)
C1 C2 C3 C4 -1.0(2)
C2 C3 C4 C5 1.2(3)
C3 C4 C5 C6 0.2(2)
C4 C5 C6 C1 -1.7(2)
C4 C5 C6 C7 -179.87(14)
C2 C1 C6 C5 1.8(2)
C13 C1 C6 C5 -175.44(11)
C2 C1 C6 C7 -179.59(12)
C13 C1 C6 C7 3.14(14)
C5 C6 C7 C8 -4.6(2)
C1 C6 C7 C8 177.03(14)
C5 C6 C7 C12 176.29(13)
C1 C6 C7 C12 -2.08(14)
C12 C7 C8 C9 -0.1(2)
C6 C7 C8 C9 -179.08(14)
C7 C8 C9 C10 -0.3(2)
C8 C9 C10 C11 0.2(2)
C9 C10 C11 C12 0.4(2)
C10 C11 C12 C7 -0.77(19)
C10 C11 C12 C13 178.83(12)
C8 C7 C12 C11 0.63(19)
C6 C7 C12 C11 179.85(11)
C8 C7 C12 C13 -179.05(12)
C6 C7 C12 C13 0.18(14)
C2 C1 C13 O13 60.00(17)
C6 C1 C13 O13 -122.98(12)
C2 C1 C13 C14 -62.43(17)
C6 C1 C13 C14 114.59(12)
C2 C1 C13 C12 -179.90(13)
C6 C1 C13 C12 -2.88(13)
C11 C12 C13 O13 -60.02(17)
C7 C12 C13 O13 119.63(12)
C11 C12 C13 C14 65.00(17)
C7 C12 C13 C14 -115.36(12)
C11 C12 C13 C1 -178.07(12)
C7 C12 C13 C1 1.57(13)
O13 C13 C14 C15 -177(100)
C1 C13 C14 C15 -55(3)
C12 C13 C14 C15 57(3)
C13 C14 C15 C16 -20(4)
C14 C15 C16 O16 -155(2)
C14 C15 C16 C28 82(2)
C14 C15 C16 C17 -31(2)
O16 C16 C17 C18 63.95(17)
C15 C16 C17 C18 -56.17(17)
C28 C16 C17 C18 -175.11(13)
O16 C16 C17 C22 -119.37(12)
C15 C16 C17 C22 120.51(12)
C28 C16 C17 C22 1.57(13)
C22 C17 C18 C19 0.5(2)
C16 C17 C18 C19 176.81(13)
C17 C18 C19 C20 -0.2(2)
C18 C19 C20 C21 -0.1(2)
C19 C20 C21 C22 0.1(2)
C20 C21 C22 C17 0.2(2)
C20 C21 C22 C23 -176.40(13)
C18 C17 C22 C21 -0.47(19)
C16 C17 C22 C21 -177.43(11)
C18 C17 C22 C23 176.79(12)
C16 C17 C22 C23 -0.18(14)
C21 C22 C23 C24 -4.0(2)
C17 C22 C23 C24 179.17(14)
C21 C22 C23 C28 175.38(13)
C17 C22 C23 C28 -1.48(14)
C28 C23 C24 C25 -0.6(2)
C22 C23 C24 C25 178.65(14)
C23 C24 C25 C26 -0.8(2)
C24 C25 C26 C27 1.2(2)
C25 C26 C27 C28 -0.1(2)
C26 C27 C28 C23 -1.3(2)
C26 C27 C28 C16 178.39(13)
C24 C23 C28 C27 1.7(2)
C22 C23 C28 C27 -177.69(12)
C24 C23 C28 C16 -178.03(12)
C22 C23 C28 C16 2.54(14)
O16 C16 C28 C27 -60.18(17)
C15 C16 C28 C27 60.17(17)
C17 C16 C28 C27 177.75(13)
O16 C16 C28 C23 119.57(12)
C15 C16 C28 C23 -120.07(12)
C17 C16 C28 C23 -2.49(13)
C34 C29 C30 C31 1.4(2)
C41 C29 C30 C31 -179.66(13)
C29 C30 C31 C32 -1.6(2)
C30 C31 C32 C33 0.6(2)
C31 C32 C33 C34 0.6(2)
C32 C33 C34 C29 -0.7(2)
C32 C33 C34 C35 179.41(14)
C30 C29 C34 C33 -0.3(2)
C41 C29 C34 C33 -179.36(12)
C30 C29 C34 C35 179.59(12)
C41 C29 C34 C35 0.52(14)
C33 C34 C35 C36 2.4(2)
C29 C34 C35 C36 -177.47(14)
C33 C34 C35 C40 -178.86(14)
C29 C34 C35 C40 1.27(15)
C40 C35 C36 C37 1.0(2)
C34 C35 C36 C37 179.58(14)
C35 C36 C37 C38 0.1(2)
C36 C37 C38 C39 -0.9(2)
C37 C38 C39 C40 0.6(2)
C38 C39 C40 C35 0.4(2)
C38 C39 C40 C41 -176.69(13)
C36 C35 C40 C39 -1.2(2)
C34 C35 C40 C39 179.89(12)
C36 C35 C40 C41 176.36(12)
C34 C35 C40 C41 -2.55(14)
C30 C29 C41 O41 58.11(16)
C34 C29 C41 O41 -122.90(11)
C30 C29 C41 C42 -65.45(17)
C34 C29 C41 C42 113.55(12)
C30 C29 C41 C40 179.10(13)
C34 C29 C41 C40 -1.90(13)
C39 C40 C41 O41 -61.81(17)
C35 C40 C41 O41 120.83(12)
C39 C40 C41 C42 64.37(17)
C35 C40 C41 C42 -112.99(12)
C39 C40 C41 C29 -179.93(13)
C35 C40 C41 C29 2.70(13)
O41 C41 C42 C43 -173.9(12)
C29 C41 C42 C43 -51.6(13)
C40 C41 C42 C43 59.0(13)
C41 C42 C43 C44 15(2)
C42 C43 C44 O44 159.8(11)
C42 C43 C44 C56 35.3(12)
C42 C43 C44 C45 -75.4(12)
O44 C44 C45 C46 57.09(16)
C43 C44 C45 C46 -64.66(16)
C56 C44 C45 C46 -179.80(12)
O44 C44 C45 C50 -124.24(11)
C43 C44 C45 C50 114.02(12)
C56 C44 C45 C50 -1.13(12)
C50 C45 C46 C47 1.27(19)
C44 C45 C46 C47 179.82(12)
C45 C46 C47 C48 -1.2(2)
C46 C47 C48 C49 0.5(2)
C47 C48 C49 C50 0.2(2)
C48 C49 C50 C45 -0.2(2)
C48 C49 C50 C51 -179.35(13)
C46 C45 C50 C49 -0.55(19)
C44 C45 C50 C49 -179.32(11)
C46 C45 C50 C51 178.76(11)
C44 C45 C50 C51 -0.01(14)
C49 C50 C51 C52 3.0(2)
C45 C50 C51 C52 -176.17(13)
C49 C50 C51 C56 -179.50(13)
C45 C50 C51 C56 1.29(14)
C56 C51 C52 C53 0.4(2)
C50 C51 C52 C53 177.57(13)
C51 C52 C53 C54 -0.1(2)
C52 C53 C54 C55 -0.4(2)
C53 C54 C55 C56 0.5(2)
C54 C55 C56 C51 -0.3(2)
C54 C55 C56 C44 -175.43(13)
C52 C51 C56 C55 -0.16(19)
C50 C51 C56 C55 -177.96(12)
C52 C51 C56 C44 175.75(11)
C50 C51 C56 C44 -2.05(14)
O44 C44 C56 C55 -59.97(17)
C43 C44 C56 C55 60.90(17)
C45 C44 C56 C55 177.53(12)
O44 C44 C56 C51 124.44(11)
C43 C44 C56 C51 -114.69(12)
C45 C44 C56 C51 1.94(12)
